data_2311537
loop_
_publ_author_name
'Moon, Suk-Hee'
'Seo, Joobeom'
'Park, Ki-Min'

_publ_section_title
;
 Crystal structure of a zigzag Co<sup>II</sup> coordination polymer:
 <i>catena</i>-poly[[di-chlorido-bis-(methanol-\k<i>O</i>)cobalt(II)]-\m-bis-(pyridin-3-ylmeth-yl)sulfane-\k<sup>2</sup><i>N</i>:<i>N</i>'].
;
_journal_issue 'Pt 12'
_journal_name_full 'Acta crystallographica. Section E, Crystallographic communications'
_journal_page_first 1882
_journal_page_last 1884
_journal_paper_doi 10.1107/S2056989017016449
_journal_volume 73
_journal_year 2017
_chemical_formula_iupac '[Co Cl2 (C12 H12 N2 S) (C H4 O)2]'
_chemical_formula_moiety 'C14 H20 Cl2 Co N2 O2 S'
_chemical_formula_sum 'C14 H20 Cl2 Co N2 O2 S'
_chemical_formula_weight 410.21
_chemical_name_systematic
<i>catena</i>-Poly[[dichloridobis(methanol-\k<i>O</i>)cobalt(II)]-\m-bis(pyridin-3-ylmethyl)sulfane-\k^2^<i>N</i>:<i>N</i>']
_space_group_crystal_system monoclinic
_space_group_IT_number 15
_space_group_name_Hall '-C 2yc'
_space_group_name_H-M_alt 'C 1 2/c 1'
_atom_sites_solution_hydrogens geom
_audit_creation_method SHELXL-2014/7
_cell_angle_alpha 90
_cell_angle_beta 106.226(4)
_cell_angle_gamma 90
_cell_formula_units_Z 4
_cell_length_a 11.419(2)
_cell_length_b 13.363(2)
_cell_length_c 12.119(2)
_cell_measurement_reflns_used 5771
_cell_measurement_temperature 298(2)
_cell_measurement_theta_max 28.23
_cell_measurement_theta_min 2.40
_cell_volume 1775.6(5)
_computing_cell_refinement
;
SAINT (Bruker, 2014)
;
_computing_data_collection
;
APEX2 (Bruker, 2014)
;
_computing_data_reduction
;
SAINT (Bruker, 2014)
;
_computing_molecular_graphics
;
DIAMOND (Brandenburg, 2010)
;
_computing_publication_material
;
SHELXTL (Sheldrick, 2008) and publCIF (Westrip, 2010)
;
_computing_structure_refinement
;
SHELXL2014 (Sheldrick, 2015)
;
_computing_structure_solution
;
SHELXS97 (Sheldrick, 2008)
;
_diffrn_ambient_temperature 298(2)
_diffrn_measured_fraction_theta_full 0.999
_diffrn_measured_fraction_theta_max 0.997
_diffrn_measurement_device_type 'Bruker CCD area detector'
_diffrn_measurement_method '\f and \w scans'
_diffrn_radiation_type MoK\a
_diffrn_radiation_wavelength 0.71073
_diffrn_reflns_av_R_equivalents 0.0984
_diffrn_reflns_limit_h_max 14
_diffrn_reflns_limit_h_min -14
_diffrn_reflns_limit_k_max 13
_diffrn_reflns_limit_k_min -17
_diffrn_reflns_limit_l_max 15
_diffrn_reflns_limit_l_min -15
_diffrn_reflns_number 5461
_diffrn_reflns_theta_full 25.242
_diffrn_reflns_theta_max 26.998
_diffrn_reflns_theta_min 2.403
_exptl_absorpt_coefficient_mu 1.391
_exptl_absorpt_correction_T_max 0.8875
_exptl_absorpt_correction_T_min 0.6265
_exptl_absorpt_correction_type multi-scan
_exptl_absorpt_process_details
;
(SADABS; Bruker, 2014)
;
_exptl_crystal_colour violet
_exptl_crystal_density_diffrn 1.534
_exptl_crystal_description needle
_exptl_crystal_F_000 844
_exptl_crystal_size_max 0.350
_exptl_crystal_size_mid 0.080
_exptl_crystal_size_min 0.080
_refine_diff_density_max 0.366
_refine_diff_density_min -0.319
_refine_ls_extinction_method none
_refine_ls_goodness_of_fit_ref 0.919
_refine_ls_hydrogen_treatment constr
_refine_ls_matrix_type full
_refine_ls_number_parameters 102
_refine_ls_number_reflns 1947
_refine_ls_number_restraints 0
_refine_ls_restrained_S_all 0.919
_refine_ls_R_factor_all 0.1278
_refine_ls_R_factor_gt 0.0467
_refine_ls_shift/su_max 0.000
_refine_ls_shift/su_mean 0.000
_refine_ls_structure_factor_coef Fsqd
_refine_ls_weighting_details 'w=1/[\s^2^(Fo^2^)+(0.0319P)^2^] where P=(Fo^2^+2Fc^2^)/3'
_refine_ls_weighting_scheme calc
_refine_ls_wR_factor_gt 0.0772
_refine_ls_wR_factor_ref 0.0951
_reflns_number_gt 1013
_reflns_number_total 1947
_reflns_threshold_expression 'I > 2\s(I)'
_cod_data_source_file zs2393sup1.cif
_cod_data_source_block I
_cod_original_cell_volume 1775.6(6)
_cod_original_sg_symbol_H-M 'C 2/c'
_cod_database_code 2311537
_shelx_space_group_comment
;
The symmetry employed for this shelxl refinement is uniquely defined
by the following loop, which should always be used as a source of
symmetry information in preference to the above space-group names.
They are only intended as comments.
;
_shelx_estimated_absorpt_t_min 0.642
_shelx_estimated_absorpt_t_max 0.897

loop_
_space_group_symop_operation_xyz
'x, y, z'
'-x, y, -z+1/2'
'x+1/2, y+1/2, z'
'-x+1/2, y+1/2, -z+1/2'
'-x, -y, -z'
'x, -y, z-1/2'
'-x+1/2, -y+1/2, -z'
'x+1/2, -y+1/2, z-1/2'

loop_
_atom_site_type_symbol
_atom_site_label
_atom_site_fract_x
_atom_site_fract_y
_atom_site_fract_z
_atom_site_U_iso_or_equiv
_atom_site_adp_type
_atom_site_calc_flag
_atom_site_occupancy
Co Co1 0.5000 0.0000 0.0000 0.0333(2) Uani d 1
Cl Cl1 0.64563(9) 0.04038(8) 0.18588(8) 0.0414(3) Uani d 1
S S1 0.5000 -0.44202(11) -0.2500 0.0611(5) Uani d 1
O O1 0.3665(2) -0.0394(2) 0.0836(2) 0.0467(8) Uani d 1
H H1A 0.3528 -0.0010 0.1313 0.056 Uiso calc 1
N N1 0.5559(3) -0.1544(2) 0.0120(3) 0.0361(8) Uani d 1
C C1 0.5742(3) -0.2051(3) -0.0774(3) 0.0365(10) Uani d 1
H H1 0.5682 -0.1696 -0.1448 0.044 Uiso calc 1
C C2 0.5680(4) -0.2068(3) 0.1089(4) 0.0467(12) Uani d 1
H H2 0.5578 -0.1734 0.1729 0.056 Uiso calc 1
C C3 0.5946(4) -0.3071(4) 0.1189(4) 0.0599(14) Uani d 1
H H3 0.6021 -0.3408 0.1877 0.072 Uiso calc 1
C C4 0.6099(4) -0.3567(3) 0.0235(4) 0.0562(13) Uani d 1
H H4 0.6262 -0.4250 0.0274 0.067 Uiso calc 1
C C5 0.6011(4) -0.3051(3) -0.0771(4) 0.0416(11) Uani d 1
C C6 0.6204(4) -0.3550(3) -0.1819(4) 0.0543(13) Uani d 1
H H6A 0.6975 -0.3907 -0.1601 0.065 Uiso calc 1
H H6B 0.6260 -0.3040 -0.2372 0.065 Uiso calc 1
C C7 0.2751(4) -0.1150(3) 0.0567(4) 0.0570(13) Uani d 1
H H7A 0.2241 -0.1053 -0.0202 0.068 Uiso calc 1
H H7B 0.2265 -0.1112 0.1096 0.068 Uiso calc 1
H H7C 0.3132 -0.1796 0.0625 0.068 Uiso calc 1

loop_
_atom_site_aniso_label
_atom_site_aniso_U_11
_atom_site_aniso_U_22
_atom_site_aniso_U_33
_atom_site_aniso_U_12
_atom_site_aniso_U_13
_atom_site_aniso_U_23
Co1 0.0461(5) 0.0281(5) 0.0281(4) 0.0030(4) 0.0143(4) 0.0000(4)
Cl1 0.0512(7) 0.0429(6) 0.0305(6) 0.0051(5) 0.0122(5) 0.0002(4)
S1 0.0791(14) 0.0273(10) 0.0658(13) 0.000 0.0021(11) 0.000
O1 0.064(2) 0.0387(17) 0.0454(18) -0.0111(15) 0.0286(17) -0.0149(13)
N1 0.048(2) 0.029(2) 0.034(2) 0.0012(16) 0.0140(18) 0.0029(16)
C1 0.039(3) 0.035(3) 0.035(2) 0.004(2) 0.010(2) 0.000(2)
C2 0.061(3) 0.041(3) 0.039(3) 0.006(2) 0.016(2) 0.002(2)
C3 0.080(4) 0.047(3) 0.050(3) 0.005(3) 0.013(3) 0.020(3)
C4 0.072(4) 0.025(3) 0.067(4) 0.010(2) 0.012(3) 0.010(2)
C5 0.034(3) 0.033(3) 0.056(3) 0.006(2) 0.011(2) -0.003(2)
C6 0.052(3) 0.045(3) 0.064(3) 0.015(2) 0.015(3) -0.014(2)
C7 0.068(3) 0.054(3) 0.052(3) -0.013(3) 0.022(3) -0.008(2)

loop_
_atom_type_symbol
_atom_type_description
_atom_type_scat_dispersion_real
_atom_type_scat_dispersion_imag
_atom_type_scat_source
C C 0.0033 0.0016 'International Tables Vol C Tables 4.2.6.8 and 6.1.1.4'
H H 0.0000 0.0000 'International Tables Vol C Tables 4.2.6.8 and 6.1.1.4'
N N 0.0061 0.0033 'International Tables Vol C Tables 4.2.6.8 and 6.1.1.4'
O O 0.0106 0.0060 'International Tables Vol C Tables 4.2.6.8 and 6.1.1.4'
S S 0.1246 0.1234 'International Tables Vol C Tables 4.2.6.8 and 6.1.1.4'
Cl Cl 0.1484 0.1585 'International Tables Vol C Tables 4.2.6.8 and 6.1.1.4'
Co Co 0.3494 0.9721 'International Tables Vol C Tables 4.2.6.8 and 6.1.1.4'

loop_
_geom_angle_atom_site_label_1
_geom_angle_atom_site_label_2
_geom_angle_atom_site_label_3
_geom_angle_site_symmetry_1
_geom_angle_site_symmetry_3
_geom_angle
_geom_angle_publ_flag
O1 Co1 O1 . 5_655 180.0 ?
O1 Co1 N1 . . 88.20(11) y
O1 Co1 N1 5_655 . 91.80(11) ?
O1 Co1 N1 . 5_655 91.80(11) ?
O1 Co1 N1 5_655 5_655 88.20(11) ?
N1 Co1 N1 . 5_655 180.0 ?
O1 Co1 Cl1 . 5_655 89.47(8) ?
O1 Co1 Cl1 5_655 5_655 90.53(8) ?
N1 Co1 Cl1 . 5_655 87.89(9) ?
N1 Co1 Cl1 5_655 5_655 92.11(9) ?
O1 Co1 Cl1 . . 90.53(8) y
O1 Co1 Cl1 5_655 . 89.47(8) ?
N1 Co1 Cl1 . . 92.11(9) y
N1 Co1 Cl1 5_655 . 87.89(9) ?
Cl1 Co1 Cl1 5_655 . 180.0 ?
C6 S1 C6 . 2_654 100.3(3) ?
C7 O1 Co1 . . 130.2(2) ?
C7 O1 H1A . . 109.5 ?
Co1 O1 H1A . . 119.1 ?
C2 N1 C1 . . 116.2(4) ?
C2 N1 Co1 . . 121.1(3) ?
C1 N1 Co1 . . 122.6(3) ?
N1 C1 C5 . . 125.1(4) ?
N1 C1 H1 . . 117.5 ?
C5 C1 H1 . . 117.5 ?
N1 C2 C3 . . 123.6(4) ?
N1 C2 H2 . . 118.2 ?
C3 C2 H2 . . 118.2 ?
C2 C3 C4 . . 118.0(4) ?
C2 C3 H3 . . 121.0 ?
C4 C3 H3 . . 121.0 ?
C5 C4 C3 . . 120.3(4) ?
C5 C4 H4 . . 119.9 ?
C3 C4 H4 . . 119.9 ?
C1 C5 C4 . . 116.7(4) ?
C1 C5 C6 . . 121.0(4) ?
C4 C5 C6 . . 122.2(4) ?
C5 C6 S1 . . 113.4(3) ?
C5 C6 H6A . . 108.9 ?
S1 C6 H6A . . 108.9 ?
C5 C6 H6B . . 108.9 ?
S1 C6 H6B . . 108.9 ?
H6A C6 H6B . . 107.7 ?
O1 C7 H7A . . 109.5 ?
O1 C7 H7B . . 109.5 ?
H7A C7 H7B . . 109.5 ?
O1 C7 H7C . . 109.5 ?
H7A C7 H7C . . 109.5 ?
H7B C7 H7C . . 109.5 ?

loop_
_geom_bond_atom_site_label_1
_geom_bond_atom_site_label_2
_geom_bond_site_symmetry_2
_geom_bond_distance
_geom_bond_publ_flag
Co1 O1 . 2.119(2) y
Co1 O1 5_655 2.119(2) ?
Co1 N1 . 2.153(3) y
Co1 N1 5_655 2.153(3) ?
Co1 Cl1 5_655 2.4571(11) ?
Co1 Cl1 . 2.4571(11) y
S1 C6 . 1.814(4) ?
S1 C6 2_654 1.814(4) ?
O1 C7 . 1.424(4) ?
O1 H1A . 0.8200 ?
N1 C2 . 1.342(5) ?
N1 C1 . 1.343(5) ?
C1 C5 . 1.371(5) ?
C1 H1 . 0.9300 ?
C2 C3 . 1.372(6) ?
C2 H2 . 0.9300 ?
C3 C4 . 1.385(6) ?
C3 H3 . 0.9300 ?
C4 C5 . 1.380(6) ?
C4 H4 . 0.9300 ?
C5 C6 . 1.504(5) ?
C6 H6A . 0.9700 ?
C6 H6B . 0.9700 ?
C7 H7A . 0.9600 ?
C7 H7B . 0.9600 ?
C7 H7C . 0.9600 ?

loop_
_geom_hbond_atom_site_label_D
_geom_hbond_atom_site_label_H
_geom_hbond_atom_site_label_A
_geom_hbond_site_symmetry_A
_geom_hbond_distance_DH
_geom_hbond_distance_HA
_geom_hbond_distance_DA
_geom_hbond_angle_DHA
_geom_hbond_publ_flag
O1 H1A Cl1 2_655 0.82 2.28 3.030(3) 152 y
C6 H6A Cl1 7_645 0.97 2.76 3.653(4) 153 y

loop_
_geom_torsion_atom_site_label_1
_geom_torsion_atom_site_label_2
_geom_torsion_atom_site_label_3
_geom_torsion_atom_site_label_4
_geom_torsion_site_symmetry_1
_geom_torsion
C2 N1 C1 C5 . 1.6(6)
Co1 N1 C1 C5 . -175.0(3)
C1 N1 C2 C3 . -1.6(6)
Co1 N1 C2 C3 . 175.1(3)
N1 C2 C3 C4 . 0.1(7)
C2 C3 C4 C5 . 1.4(7)
N1 C1 C5 C4 . -0.1(6)
N1 C1 C5 C6 . -179.8(4)
C3 C4 C5 C1 . -1.4(7)
C3 C4 C5 C6 . 178.3(4)
C1 C5 C6 S1 . -110.7(4)
C4 C5 C6 S1 . 69.6(5)
C6 S1 C6 C5 2_654 74.4(3)
